data_2232169
loop_
_publ_author_name
'Rivera, Augusto'
'Quiroga, Diego'
'R\'ios-Motta, Jaime'
'Fejfarov\'a, Karla'
'Du\<sek, Michal'

_publ_section_title
;
 Diethyl
 4,4'-dihydroxy-3,3'-{[(3a<i>RS</i>,7a<i>RS</i>)-2,3,3a,4,5,6,7,7a-octahydro-1<i>H</i>-1,3-benzimidazole-1,3-diyl]bis(methylene)}dibenzoate
;
_journal_coeditor_code BT5654
_journal_issue 11
_journal_name_full 'Acta Crystallographica Section E'
_journal_page_first o2817
_journal_page_last o2818
_journal_paper_doi 10.1107/S1600536811039559
_journal_volume 67
_journal_year 2011
_chemical_formula_iupac 'C27 H34 N2 O6'
_chemical_formula_moiety 'C27 H34 N2 O6'
_chemical_formula_sum 'C27 H34 N2 O6'
_chemical_formula_weight 482.6
_chemical_name_systematic
;
Diethyl 4,4'-dihydroxy-3,3'-{[(3a<i>RS</i>,7a<i>RS</i>)-2,3,3a,4,5,6,7,7a-
octahydro-1<i>H</i>-1,3-benzimidazole-1,3-diyl]bis(methylene)}dibenzoate
;
_space_group_IT_number 2
_symmetry_cell_setting triclinic
_symmetry_space_group_name_Hall '-P 1'
_symmetry_space_group_name_H-M 'P -1'
_cell_angle_alpha 89.580(5)
_cell_angle_beta 81.028(4)
_cell_angle_gamma 70.028(5)
_cell_formula_units_Z 2
_cell_length_a 8.1132(4)
_cell_length_b 10.9796(7)
_cell_length_c 15.2450(8)
_cell_measurement_reflns_used 4486
_cell_measurement_temperature 120
_cell_measurement_theta_max 67.05
_cell_measurement_theta_min 2.94
_cell_volume 1259.19(13)
_computing_cell_refinement 'CrysAlis PRO (Agilent, 2010)'
_computing_data_collection 'CrysAlis PRO (Agilent, 2010)'
_computing_data_reduction 'CrysAlis PRO (Agilent, 2010)'
_computing_molecular_graphics 'DIAMOND (Brandenburg & Putz, 2005)'
_computing_publication_material 'JANA2006 (Pet\<r\'i\<cek <i>et al.</i>, 2006)'
_computing_structure_refinement 'JANA2006 (Pet\<r\'i\<cek <i>et al.</i>, 2006)'
_computing_structure_solution 'SIR2002 (Burla <i>et al.</i>, 2003)'
_diffrn_ambient_temperature 120
_diffrn_detector_area_resol_mean 10.3784
_diffrn_measured_fraction_theta_full 0.98
_diffrn_measured_fraction_theta_max 0.98
_diffrn_measurement_device 'four-cycle diffractometer'
_diffrn_measurement_device_type 'Agilent Xcalibur diffractometer with an Atlas (Gemini ultra Cu) detector'
_diffrn_measurement_method 'Rotation method data acquisition using \w'
_diffrn_radiation_monochromator mirror
_diffrn_radiation_source 'Enhance Ultra (Cu) X-ray Source'
_diffrn_radiation_type 'Cu K\a'
_diffrn_radiation_wavelength 1.5418
_diffrn_reflns_av_R_equivalents 0.0339
_diffrn_reflns_av_sigmaI/netI 0.0331
_diffrn_reflns_limit_h_max 9
_diffrn_reflns_limit_h_min -8
_diffrn_reflns_limit_k_max 12
_diffrn_reflns_limit_k_min -13
_diffrn_reflns_limit_l_max 18
_diffrn_reflns_limit_l_min -18
_diffrn_reflns_number 11294
_diffrn_reflns_reduction_process
;
Integration of the CCD images was done by program CrysAlisPro
(Agilent Technologies, 2010). The same program was used for indexing of the
crystal shape and absorption correction.
;
_diffrn_reflns_theta_full 67.21
_diffrn_reflns_theta_max 67.21
_diffrn_reflns_theta_min 2.94
_diffrn_standards_number 0
_exptl_absorpt_coefficient_mu 0.734
_exptl_absorpt_correction_T_max 1
_exptl_absorpt_correction_T_min 0.752
_exptl_absorpt_correction_type multi-scan
_exptl_absorpt_process_details
;
(CrysAlis PRO; Agilent, 2010)
;
_exptl_crystal_colour colourless
_exptl_crystal_density_diffrn 1.2724
_exptl_crystal_density_method 'not measured'
_exptl_crystal_description block
_exptl_crystal_F_000 516
_exptl_crystal_size_max 0.456
_exptl_crystal_size_mid 0.184
_exptl_crystal_size_min 0.107
_refine_diff_density_max 0.47
_refine_diff_density_min -0.24
_refine_ls_extinction_coef 9E2(2)
_refine_ls_extinction_method 'B-C type 1 Lorentzian isotropic (Becker & Coppens, 1974)'
_refine_ls_goodness_of_fit_ref 1.64
_refine_ls_hydrogen_treatment mixed
_refine_ls_number_constraints 130
_refine_ls_number_parameters 323
_refine_ls_number_reflns 4430
_refine_ls_number_restraints 0
_refine_ls_R_factor_all 0.0608
_refine_ls_R_factor_gt 0.0433
_refine_ls_shift/su_max 0.0046
_refine_ls_shift/su_mean 0.0006
_refine_ls_structure_factor_coef Fsqd
_refine_ls_weighting_details 'w = 1/[\s^2^(I)+0.0009I^2^]'
_refine_ls_weighting_scheme sigma
_refine_ls_wR_factor_gt 0.1030
_refine_ls_wR_factor_ref 0.1110
_reflns_number_gt 3313
_reflns_number_total 4430
_reflns_threshold_expression I>3\s(I)
_cod_data_source_file bt5654.cif
_cod_data_source_block I
_cod_database_code 2232169
_cod_database_fobs_code 2232169

loop_
_symmetry_equiv_pos_site_id
_symmetry_equiv_pos_as_xyz
1 x,y,z
2 -x,-y,-z

loop_
_atom_site_type_symbol
_atom_site_label
_atom_site_fract_x
_atom_site_fract_y
_atom_site_fract_z
_atom_site_U_iso_or_equiv
_atom_site_adp_type
_atom_site_calc_flag
_atom_site_refinement_flags
_atom_site_occupancy
_atom_site_symmetry_multiplicity
O O1 0.80490(18) 0.62458(15) -0.09060(10) 0.0383(6) Uani d . 1 2
O O2 0.86246(17) 0.80304(15) -0.05677(10) 0.0363(6) Uani d . 1 2
O O3 0.16819(17) 0.90030(14) 0.22196(9) 0.0305(5) Uani d . 1 2
O O4 0.88617(18) 0.26784(14) 0.50761(10) 0.0336(5) Uani d . 1 2
O O5 1.05002(16) 0.09728(14) 0.41510(9) 0.0289(5) Uani d . 1 2
O O6 0.35533(18) 0.23291(15) 0.24830(10) 0.0327(6) Uani d . 1 2
N N1 0.16240(18) 0.65935(16) 0.21904(10) 0.0230(6) Uani d . 1 2
N N2 0.20550(18) 0.47944(15) 0.31013(10) 0.0223(5) Uani d . 1 2
C C1 0.2970(2) 0.5617(2) 0.26184(14) 0.0301(7) Uani d . 1 2
C C2 -0.0010(2) 0.62702(18) 0.23985(12) 0.0215(6) Uani d . 1 2
C C3 0.0186(2) 0.56664(18) 0.32802(12) 0.0212(6) Uani d . 1 2
C C4 -0.1214(2) 0.5040(2) 0.35509(13) 0.0251(7) Uani d . 1 2
C C5 -0.3031(2) 0.6115(2) 0.36049(13) 0.0284(7) Uani d . 1 2
C C6 -0.3246(2) 0.6841(2) 0.27465(13) 0.0289(7) Uani d . 1 2
C C7 -0.1753(2) 0.7398(2) 0.24635(13) 0.0263(7) Uani d . 1 2
C C8 0.2195(2) 0.66840(19) 0.12354(13) 0.0247(7) Uani d . 1 2
C C9 0.3493(2) 0.74075(18) 0.10787(12) 0.0220(6) Uani d . 1 2
C C10 0.5003(2) 0.69903(19) 0.04363(13) 0.0237(7) Uani d . 1 2
C C11 0.6112(2) 0.77285(19) 0.02585(12) 0.0237(7) Uani d . 1 2
C C12 0.5683(2) 0.89060(19) 0.07296(12) 0.0243(7) Uani d . 1 2
C C13 0.4197(2) 0.93306(19) 0.13820(13) 0.0252(7) Uani d . 1 2
C C14 0.3118(2) 0.85782(19) 0.15638(12) 0.0235(7) Uani d . 1 2
C C15 0.7677(2) 0.7236(2) -0.04577(13) 0.0281(7) Uani d . 1 2
C C16 1.0021(3) 0.7736(2) -0.13485(16) 0.0406(9) Uani d . 1 2
C C17 1.1722(3) 0.6775(3) -0.11692(17) 0.0510(11) Uani d . 1 2
C C18 0.2807(2) 0.42669(18) 0.38978(13) 0.0234(6) Uani d . 1 2
C C19 0.4584(2) 0.31872(18) 0.36541(12) 0.0216(6) Uani d . 1 2
C C20 0.5969(2) 0.30589(19) 0.41223(12) 0.0226(6) Uani d . 1 2
C C21 0.7585(2) 0.20349(18) 0.39261(12) 0.0223(6) Uani d . 1 2
C C22 0.7816(2) 0.11224(19) 0.32436(13) 0.0248(7) Uani d . 1 2
C C23 0.6454(2) 0.1236(2) 0.27718(13) 0.0275(7) Uani d . 1 2
C C24 0.4850(2) 0.22611(19) 0.29689(13) 0.0239(7) Uani d . 1 2
C C25 0.9003(2) 0.19539(18) 0.44524(13) 0.0233(7) Uani d . 1 2
C C26 1.2010(2) 0.0805(2) 0.45986(14) 0.0289(7) Uani d . 1 2
C C27 1.3504(2) -0.0335(2) 0.41217(14) 0.0335(8) Uani d . 1 2
H H1a 0.390996 0.509476 0.217022 0.0361 Uiso calc R 1 2
H H1b 0.339167 0.60455 0.303387 0.0361 Uiso calc R 1 2
H H2 -0.009721 0.573115 0.192756 0.0257 Uiso calc R 1 2
H H3 -0.002172 0.624178 0.378853 0.0255 Uiso calc R 1 2
H H4a -0.109705 0.438854 0.310572 0.0301 Uiso calc R 1 2
H H4b -0.109034 0.468638 0.412473 0.0301 Uiso calc R 1 2
H H5a -0.395371 0.574881 0.374116 0.034 Uiso calc R 1 2
H H5b -0.319889 0.671905 0.409118 0.034 Uiso calc R 1 2
H H6a -0.326041 0.626526 0.227901 0.0346 Uiso calc R 1 2
H H6b -0.437513 0.753203 0.282548 0.0346 Uiso calc R 1 2
H H7a -0.186338 0.775993 0.189146 0.0316 Uiso calc R 1 2
H H7b -0.180183 0.802846 0.290901 0.0316 Uiso calc R 1 2
H H8a 0.117525 0.712073 0.096222 0.0296 Uiso calc R 1 2
H H8b 0.274173 0.582741 0.095879 0.0296 Uiso calc R 1 2
H H10 0.529284 0.618178 0.010754 0.0285 Uiso calc R 1 2
H H12 0.642366 0.942596 0.060072 0.0292 Uiso calc R 1 2
H H13 0.390889 1.014069 0.170841 0.0302 Uiso calc R 1 2
H H16a 0.963679 0.740749 -0.183166 0.0488 Uiso calc R 1 2
H H16b 1.021028 0.852032 -0.153732 0.0488 Uiso calc R 1 2
H H17a 1.262112 0.665384 -0.168345 0.0765 Uiso calc R 1 2
H H17b 1.208207 0.708856 -0.067132 0.0765 Uiso calc R 1 2
H H17c 1.156002 0.596333 -0.103694 0.0765 Uiso calc R 1 2
H H18a 0.199541 0.394252 0.426876 0.0281 Uiso calc R 1 2
H H18b 0.295301 0.494797 0.423447 0.0281 Uiso calc R 1 2
H H20 0.581029 0.368816 0.459072 0.0271 Uiso calc R 1 2
H H22 0.892295 0.041523 0.310208 0.0298 Uiso calc R 1 2
H H23 0.66159 0.060322 0.230516 0.033 Uiso calc R 1 2
H H26a 1.172541 0.060967 0.520634 0.0347 Uiso calc R 1 2
H H26b 1.233698 0.156681 0.454438 0.0347 Uiso calc R 1 2
H H27a 1.31469 -0.108441 0.414248 0.0503 Uiso calc R 1 2
H H27b 1.378537 -0.014112 0.351344 0.0503 Uiso calc R 1 2
H H27c 1.453165 -0.050579 0.440505 0.0503 Uiso calc R 1 2
H H3o 0.139(3) 0.829(3) 0.2311(15) 0.0366 Uiso d T 1 2
H H6o 0.280(3) 0.316(3) 0.2587(16) 0.0393 Uiso d T 1 2

loop_
_atom_site_aniso_label
_atom_site_aniso_U_11
_atom_site_aniso_U_22
_atom_site_aniso_U_33
_atom_site_aniso_U_12
_atom_site_aniso_U_13
_atom_site_aniso_U_23
_atom_site_aniso_type_symbol
O1 0.0355(8) 0.0382(9) 0.0379(9) -0.0156(7) 0.0104(6) -0.0086(7) O
O2 0.0280(7) 0.0358(9) 0.0439(9) -0.0156(6) 0.0079(6) -0.0004(7) O
O3 0.0272(7) 0.0266(8) 0.0324(8) -0.0073(6) 0.0060(6) -0.0034(6) O
O4 0.0325(8) 0.0300(8) 0.0357(8) -0.0042(6) -0.0127(6) -0.0063(7) O
O5 0.0199(7) 0.0305(8) 0.0329(8) -0.0025(6) -0.0080(5) -0.0027(6) O
O6 0.0278(7) 0.0283(8) 0.0416(9) -0.0046(6) -0.0155(6) -0.0064(7) O
N1 0.0175(7) 0.0280(9) 0.0235(8) -0.0080(6) -0.0031(6) 0.0047(7) N
N2 0.0173(7) 0.0239(9) 0.0238(8) -0.0047(6) -0.0034(6) 0.0040(7) N
C1 0.0193(9) 0.0345(12) 0.0359(12) -0.0084(8) -0.0055(8) 0.0115(9) C
C2 0.0175(9) 0.0246(10) 0.0230(10) -0.0082(7) -0.0035(7) 0.0022(8) C
C3 0.0174(9) 0.0221(10) 0.0216(9) -0.0039(7) -0.0024(7) -0.0009(8) C
C4 0.0203(9) 0.0296(11) 0.0262(10) -0.0101(8) -0.0027(7) 0.0042(8) C
C5 0.0193(9) 0.0357(12) 0.0294(11) -0.0098(8) -0.0015(8) 0.0025(9) C
C6 0.0173(9) 0.0362(12) 0.0305(11) -0.0058(8) -0.0044(8) 0.0024(9) C
C7 0.0216(9) 0.0290(11) 0.0255(10) -0.0048(8) -0.0042(8) 0.0045(8) C
C8 0.0244(9) 0.0255(10) 0.0230(10) -0.0089(8) 0.0002(7) 0.0004(8) C
C9 0.0223(9) 0.0228(10) 0.0209(9) -0.0077(7) -0.0041(7) 0.0038(8) C
C10 0.0247(9) 0.0232(10) 0.0224(10) -0.0073(8) -0.0034(7) 0.0012(8) C
C11 0.0229(9) 0.0273(10) 0.0214(10) -0.0091(8) -0.0044(7) 0.0033(8) C
C12 0.0258(10) 0.0250(10) 0.0250(10) -0.0108(8) -0.0081(8) 0.0068(8) C
C13 0.0284(10) 0.0218(10) 0.0253(10) -0.0075(8) -0.0073(8) 0.0015(8) C
C14 0.0217(9) 0.0226(10) 0.0222(10) -0.0032(7) -0.0021(7) 0.0026(8) C
C15 0.0262(10) 0.0305(11) 0.0283(11) -0.0117(8) -0.0022(8) 0.0041(9) C
C16 0.0318(11) 0.0473(14) 0.0405(13) -0.0171(10) 0.0093(9) 0.0016(11) C
C17 0.0365(13) 0.0683(19) 0.0445(15) -0.0167(12) 0.0008(11) 0.0037(13) C
C18 0.0220(9) 0.0233(10) 0.0226(10) -0.0051(7) -0.0032(7) 0.0020(8) C
C19 0.0211(9) 0.0209(10) 0.0222(9) -0.0066(7) -0.0027(7) 0.0030(8) C
C20 0.0239(9) 0.0214(10) 0.0209(9) -0.0071(7) -0.0010(7) 0.0000(8) C
C21 0.0219(9) 0.0218(10) 0.0226(10) -0.0075(7) -0.0018(7) 0.0038(8) C
C22 0.0208(9) 0.0226(10) 0.0275(10) -0.0039(8) -0.0017(8) -0.0013(8) C
C23 0.0273(10) 0.0247(11) 0.0288(11) -0.0070(8) -0.0038(8) -0.0049(8) C
C24 0.0219(9) 0.0234(10) 0.0279(10) -0.0089(8) -0.0064(8) 0.0010(8) C
C25 0.0229(9) 0.0207(10) 0.0256(10) -0.0069(8) -0.0037(8) 0.0032(8) C
C26 0.0235(10) 0.0298(11) 0.0353(11) -0.0081(8) -0.0130(8) 0.0056(9) C
C27 0.0217(10) 0.0369(12) 0.0396(12) -0.0064(8) -0.0067(9) 0.0036(10) C

loop_
_atom_type_symbol
_atom_type_scat_dispersion_real
_atom_type_scat_dispersion_imag
_atom_type_scat_source
C 0.0181 0.0091 'International Tables Vol C tables 4.2.6.8 and 6.1.1.1'
H 0.0000 0.0000 'International Tables Vol C tables 4.2.6.8 and 6.1.1.1'
N 0.0311 0.0180 'International Tables Vol C tables 4.2.6.8 and 6.1.1.1'
O 0.0492 0.0322 'International Tables Vol C tables 4.2.6.8 and 6.1.1.1'

loop_
_geom_angle_atom_site_label_1
_geom_angle_atom_site_label_2
_geom_angle_atom_site_label_3
_geom_angle
C15 O2 C16 116.06(17)
C14 O3 H3o 102.3(13)
C25 O5 C26 117.08(16)
C24 O6 H6o 103.4(18)
C1 N1 C2 105.79(16)
C1 N1 C8 113.67(13)
C2 N1 C8 114.09(16)
C1 N2 C3 102.83(14)
C1 N2 C18 112.75(16)
C3 N2 C18 114.62(13)
N1 C1 N2 106.30(15)
N1 C1 H1a 109.4712
N1 C1 H1b 109.4709
N2 C1 H1a 109.4716
N2 C1 H1b 109.4715
H1a C1 H1b 112.4688
N1 C2 C3 101.91(15)
N1 C2 C7 116.25(17)
N1 C2 H2 110.6306
C3 C2 C7 110.74(14)
C3 C2 H2 116.1453
C7 C2 H2 101.7775
N2 C3 C2 100.86(13)
N2 C3 C4 116.93(16)
N2 C3 H3 110.9593
C2 C3 C4 110.85(17)
C2 C3 H3 117.026
C4 C3 H3 100.9923
C3 C4 C5 106.90(17)
C3 C4 H4a 109.4713
C3 C4 H4b 109.4714
C5 C4 H4a 109.4711
C5 C4 H4b 109.471
H4a C4 H4b 111.9296
C4 C5 C6 112.75(15)
C4 C5 H5a 109.4716
C4 C5 H5b 109.4711
C6 C5 H5a 109.4709
C6 C5 H5b 109.4716
H5a C5 H5b 105.9755
C5 C6 C7 112.22(17)
C5 C6 H6a 109.4716
C5 C6 H6b 109.4709
C7 C6 H6a 109.4709
C7 C6 H6b 109.4708
H6a C6 H6b 106.5811
C2 C7 C6 106.70(17)
C2 C7 H7a 109.4713
C2 C7 H7b 109.4711
C6 C7 H7a 109.4719
C6 C7 H7b 109.4712
H7a C7 H7b 112.1028
N1 C8 C9 111.39(17)
N1 C8 H8a 109.4707
N1 C8 H8b 109.4706
C9 C8 H8a 109.4718
C9 C8 H8b 109.4714
H8a C8 H8b 107.4817
C8 C9 C10 122.19(18)
C8 C9 C14 119.30(15)
C10 C9 C14 118.4(2)
C9 C10 C11 121.07(19)
C9 C10 H10 119.4657
C11 C10 H10 119.4663
C10 C11 C12 119.46(16)
C10 C11 C15 117.93(18)
C12 C11 C15 122.6(2)
C11 C12 C13 120.4(2)
C11 C12 H12 119.8207
C13 C12 H12 119.8195
C12 C13 C14 119.71(19)
C12 C13 H13 120.1478
C14 C13 H13 120.1472
O3 C14 C9 120.36(19)
O3 C14 C13 118.70(18)
C9 C14 C13 120.94(16)
O1 C15 O2 123.33(17)
O1 C15 C11 124.4(2)
O2 C15 C11 112.25(18)
O2 C16 C17 112.13(19)
O2 C16 H16a 109.4709
O2 C16 H16b 109.4712
C17 C16 H16a 109.4713
C17 C16 H16b 109.4715
H16a C16 H16b 106.6803
C16 C17 H17a 109.4706
C16 C17 H17b 109.471
C16 C17 H17c 109.4713
H17a C17 H17b 109.4711
H17a C17 H17c 109.4713
H17b C17 H17c 109.4722
N2 C18 C19 111.38(14)
N2 C18 H18a 109.4715
N2 C18 H18b 109.4713
C19 C18 H18a 109.4707
C19 C18 H18b 109.4714
H18a C18 H18b 107.4978
C18 C19 C20 121.07(17)
C18 C19 C24 120.63(17)
C20 C19 C24 118.26(15)
C19 C20 C21 121.41(18)
C19 C20 H20 119.2941
C21 C20 H20 119.2942
C20 C21 C22 119.27(18)
C20 C21 C25 118.64(17)
C22 C21 C25 122.08(15)
C21 C22 C23 120.05(15)
C21 C22 H22 119.9737
C23 C22 H22 119.9726
C22 C23 C24 120.36(19)
C22 C23 H23 119.8209
C24 C23 H23 119.8211
O6 C24 C19 121.35(14)
O6 C24 C23 118.01(18)
C19 C24 C23 120.64(19)
O4 C25 O5 123.08(18)
O4 C25 C21 125.33(15)
O5 C25 C21 111.58(16)
O5 C26 C27 106.08(17)
O5 C26 H26a 109.4715
O5 C26 H26b 109.4715
C27 C26 H26a 109.4715
C27 C26 H26b 109.4709
H26a C26 H26b 112.6645
C26 C27 H27a 109.4704
C26 C27 H27b 109.4712
C26 C27 H27c 109.4714
H27a C27 H27b 109.4716
H27a C27 H27c 109.4708
H27b C27 H27c 109.4719

loop_
_geom_bond_atom_site_label_1
_geom_bond_atom_site_label_2
_geom_bond_distance
O1 C15 1.209(3)
O2 C15 1.340(3)
O2 C16 1.463(3)
O3 C14 1.359(2)
O3 H3o 0.89(3)
O4 C25 1.210(3)
O5 C25 1.3364(19)
O5 C26 1.451(3)
O6 C24 1.360(3)
O6 H6o 0.91(2)
N1 C1 1.476(2)
N1 C2 1.474(3)
N1 C8 1.471(2)
N2 C1 1.479(3)
N2 C3 1.474(2)
N2 C18 1.470(2)
C1 H1a 0.96
C1 H1b 0.96
C2 C3 1.501(3)
C2 C7 1.518(2)
C2 H2 0.96
C3 C4 1.522(3)
C3 H3 0.96
C4 C5 1.533(2)
C4 H4a 0.96
C4 H4b 0.96
C5 C6 1.529(3)
C5 H5a 0.96
C5 H5b 0.96
C6 C7 1.539(3)
C6 H6a 0.96
C6 H6b 0.96
C7 H7a 0.96
C7 H7b 0.96
C8 C9 1.512(3)
C8 H8a 0.96
C8 H8b 0.96
C9 C10 1.385(2)
C9 C14 1.403(3)
C10 C11 1.400(3)
C10 H10 0.96
C11 C12 1.392(3)
C11 C15 1.485(2)
C12 C13 1.382(2)
C12 H12 0.96
C13 C14 1.393(3)
C13 H13 0.96
C16 C17 1.487(3)
C16 H16a 0.96
C16 H16b 0.96
C17 H17a 0.96
C17 H17b 0.96
C17 H17c 0.96
C18 C19 1.514(2)
C18 H18a 0.96
C18 H18b 0.96
C19 C20 1.390(3)
C19 C24 1.402(3)
C20 C21 1.396(2)
C20 H20 0.96
C21 C22 1.396(3)
C21 C25 1.481(3)
C22 C23 1.380(3)
C22 H22 0.96
C23 C24 1.391(2)
C23 H23 0.96
C26 C27 1.505(2)
C26 H26a 0.96
C26 H26b 0.96
C27 H27a 0.96
C27 H27b 0.96
C27 H27c 0.96

loop_
_geom_hbond_atom_site_label_D
_geom_hbond_atom_site_label_H
_geom_hbond_atom_site_label_A
_geom_hbond_site_symmetry_A
_geom_hbond_distance_DH
_geom_hbond_distance_HA
_geom_hbond_distance_DA
_geom_hbond_angle_DHA
_geom_hbond_publ_flag
O3 H3o N1 . 0.89(3) 1.82(3) 2.663(2) 156.9(19) y
O6 H6o N2 . 0.91(2) 1.82(3) 2.669(2) 154(3) y
C2 H2 O1 2_665 0.96 2.58 3.362(2) 138 y
C3 H3 O4 2_666 0.96 2.57 3.436(2) 151 y
C8 H8b O1 2_665 0.96 2.57 3.336(2) 137 y
C22 H22 O3 1_645 0.96 2.44 3.351(2) 159 y

loop_
_geom_torsion_atom_site_label_1
_geom_torsion_atom_site_label_2
_geom_torsion_atom_site_label_3
_geom_torsion_atom_site_label_4
_geom_torsion
N1 C2 C3 N2 -45.57(16)
C7 C2 C3 C4 65.6(2)
C10 C11 C15 O1 0.9(3)
C20 C21 C25 O4 3.4(3)
C15 O2 C16 C17 -86.5(2)
C25 O5 C26 C27 -178.97(17)
